data_7702350
loop_
_publ_author_name
'Harvey, Pierre D.'
'Eichh\"ofer, Andreas'
'Fenske, Dieter'

_publ_section_title
;
 Preparation and structures of the mixed-metal clusters Pt2M2Se2Cl2(PPh3)4
 (M&#x2005;=&#x2005;Cu, Ag) and Pd2Au2Se2(SeH)2(PPh3)4. An entry to
 ternary clusters
;
_journal_issue 23
_journal_name_full 'Journal of the Chemical Society, Dalton Transactions'
_journal_page_first 3901
_journal_paper_doi 10.1039/a807414c
_journal_year 1998
_chemical_formula_structural '[Pt2Cu2Se2Cl2(PPh3)4]*2C4H8O'
_chemical_formula_sum 'C80 H60 Cl2 Cu2 O2 P4 Pt2 Se2'
_chemical_formula_weight 1923.24
_space_group_IT_number 14
_space_group_name_Hall '-P 2yn'
_space_group_name_H-M_alt 'P 1 21/n 1'
_symmetry_cell_setting monoclinic
_symmetry_space_group_name_H-M 'P 1 21/n 1'
_atom_sites_solution_hydrogens geom
_atom_sites_solution_primary direct
_atom_sites_solution_secondary difmap
_audit_creation_method SHELXL
_cell_angle_alpha 90.00
_cell_angle_beta 102.62(3)
_cell_angle_gamma 90.00
_cell_formula_units_Z 4
_cell_length_a 14.828(3)
_cell_length_b 14.221(3)
_cell_length_c 18.032(4)
_cell_measurement_temperature 200(2)
_cell_volume 3710.5(14)
_computing_structure_refinement 'SHELXL-93 (Sheldrick, 1993)'
_computing_structure_solution 'SHELXS-86 (Sheldrick, 1990)'
_diffrn_ambient_temperature 200(2)
_diffrn_radiation_monochromator graphite
_diffrn_radiation_source 'fine-focus sealed tube'
_diffrn_radiation_type MoKa
_diffrn_radiation_wavelength 0.71073
_diffrn_reflns_av_R_equivalents 0.1104
_diffrn_reflns_av_sigmaI/netI 0.0737
_diffrn_reflns_limit_h_max 18
_diffrn_reflns_limit_h_min -18
_diffrn_reflns_limit_k_max 17
_diffrn_reflns_limit_k_min -17
_diffrn_reflns_limit_l_max 14
_diffrn_reflns_limit_l_min -22
_diffrn_reflns_number 18254
_diffrn_reflns_theta_max 26.01
_diffrn_reflns_theta_min 2.16
_exptl_absorpt_coefficient_mu 5.509
_exptl_crystal_density_diffrn 1.721
_exptl_crystal_F_000 1864
_refine_diff_density_max 2.966
_refine_diff_density_min -2.924
_refine_diff_density_rms 0.269
_refine_ls_extinction_method none
_refine_ls_goodness_of_fit_all 1.013
_refine_ls_goodness_of_fit_obs 1.027
_refine_ls_matrix_type full
_refine_ls_number_parameters 399
_refine_ls_number_reflns 7116
_refine_ls_number_restraints 0
_refine_ls_restrained_S_all 1.020
_refine_ls_restrained_S_obs 1.027
_refine_ls_R_factor_all 0.0685
_refine_ls_R_factor_obs 0.0632
_refine_ls_shift/esd_max 0.015
_refine_ls_shift/esd_mean 0.002
_refine_ls_structure_factor_coef Fsqd
_refine_ls_weighting_details 'w=1/[s^2^(Fo^2^)+( 0.1256P)^2^+11.2328P] where P=(Fo^2^+2Fc^2^)/3'
_refine_ls_weighting_scheme calc
_refine_ls_wR_factor_all 0.1786
_refine_ls_wR_factor_obs 0.1696
_reflns_number_observed 6364
_reflns_number_total 7117
_reflns_observed_criterion >2sigma(I)
_cod_data_source_file 807414c.txt
_cod_data_source_block 1
_cod_depositor_comments
;
The following automatic conversions were performed:

data item '_refine_ls_weighting_scheme' value 'calc
w=1/[s^2^(Fo^2^)+( 0.1256P)^2^+11.2328P] where P=(Fo^2^+2Fc^2^)/3'
was changed to 'calc'. A new data item '_refine_ls_weighting_details'
was created with the value set to 'w=1/[s^2^(Fo^2^)+(
0.1256P)^2^+11.2328P] where P=(Fo^2^+2Fc^2^)/3'.

Automatic conversion script
Id: cif_fix_values 6909 2019-04-08 15:41:33Z antanas 
;
_cod_original_cell_volume 3710.5(13)
_cod_original_sg_symbol_H-M P2(1)/n
_cod_database_code 7702350

loop_
_symmetry_equiv_pos_as_xyz
'x, y, z'
'-x+1/2, y+1/2, -z+1/2'
'-x, -y, -z'
'x-1/2, -y-1/2, z-1/2'

loop_
_atom_site_aniso_label
_atom_site_aniso_U_11
_atom_site_aniso_U_22
_atom_site_aniso_U_33
_atom_site_aniso_U_23
_atom_site_aniso_U_13
_atom_site_aniso_U_12
Pt1 0.0269(2) 0.0212(2) 0.0201(2) 0.00061(8) 0.00813(13) 0.00056(8)
Se1 0.0360(4) 0.0285(4) 0.0315(4) 0.0103(3) 0.0172(3) 0.0084(3)
Cu1 0.0457(6) 0.0556(7) 0.0379(6) -0.0133(5) 0.0067(4) -0.0020(5)
Cl1 0.0581(15) 0.085(2) 0.092(2) -0.050(2) -0.0085(14) -0.0103(14)
P1 0.0292(8) 0.0242(8) 0.0209(8) 0.0018(7) 0.0064(6) -0.0036(6)
P2 0.0278(8) 0.0254(9) 0.0259(9) -0.0008(7) 0.0090(7) 0.0045(7)
C1 0.028(3) 0.027(3) 0.031(4) 0.005(3) 0.006(3) -0.006(3)
C2 0.038(4) 0.032(4) 0.035(4) -0.005(3) 0.005(3) -0.001(3)
C3 0.048(5) 0.044(5) 0.041(5) -0.005(4) -0.001(4) -0.004(4)
C4 0.032(4) 0.050(5) 0.069(6) 0.007(5) 0.001(4) -0.002(4)
C5 0.030(4) 0.056(5) 0.055(5) 0.014(4) 0.018(4) -0.005(4)
C6 0.041(4) 0.040(4) 0.036(4) 0.007(3) 0.014(3) -0.011(3)
C7 0.034(4) 0.035(4) 0.020(3) -0.004(3) 0.012(3) 0.001(3)
C8 0.045(4) 0.048(5) 0.026(4) 0.003(3) 0.009(3) -0.007(4)
C9 0.050(5) 0.084(7) 0.021(4) 0.001(4) 0.006(3) -0.017(5)
C10 0.075(7) 0.075(7) 0.024(4) -0.016(5) 0.014(4) 0.000(6)
C11 0.061(6) 0.048(5) 0.052(6) -0.018(4) -0.003(4) -0.003(4)
C12 0.046(4) 0.033(4) 0.035(4) -0.003(3) 0.001(3) -0.009(3)
C13 0.035(3) 0.021(3) 0.023(3) 0.007(3) 0.010(3) 0.000(3)
C14 0.037(4) 0.045(5) 0.038(4) 0.007(4) 0.009(3) 0.006(3)
C15 0.040(4) 0.039(5) 0.071(6) 0.006(5) 0.005(4) 0.009(4)
C16 0.060(5) 0.030(4) 0.067(6) 0.014(4) 0.014(5) 0.011(4)
C17 0.071(6) 0.037(5) 0.056(6) -0.009(4) 0.019(5) 0.002(4)
C18 0.048(4) 0.031(4) 0.039(4) -0.006(3) 0.010(3) -0.004(3)
C19 0.046(4) 0.023(3) 0.030(4) 0.000(3) 0.006(3) 0.006(3)
C20 0.045(4) 0.033(4) 0.031(4) 0.006(3) 0.008(3) -0.003(3)
C21 0.064(6) 0.044(5) 0.045(5) -0.003(4) 0.003(4) -0.020(4)
C22 0.106(9) 0.035(5) 0.034(5) -0.004(4) 0.005(5) -0.015(5)
C23 0.093(8) 0.029(4) 0.041(5) -0.005(4) 0.030(5) 0.006(4)
C24 0.060(5) 0.027(4) 0.047(5) 0.001(3) 0.021(4) 0.011(4)
C25 0.029(3) 0.045(4) 0.029(4) 0.004(3) 0.006(3) 0.011(3)
C26 0.034(4) 0.059(5) 0.040(4) -0.006(4) 0.009(3) 0.004(4)
C27 0.045(5) 0.099(9) 0.041(5) -0.013(6) 0.000(4) -0.008(5)
C28 0.052(6) 0.114(11) 0.044(6) 0.009(6) -0.009(5) 0.017(6)
C29 0.061(6) 0.086(8) 0.042(5) 0.027(5) 0.008(4) 0.021(6)
C30 0.052(5) 0.048(5) 0.040(5) 0.019(4) 0.002(4) 0.013(4)
C31 0.034(4) 0.026(3) 0.043(4) 0.004(3) 0.013(3) 0.010(3)
C32 0.037(4) 0.050(5) 0.047(5) 0.006(4) 0.018(3) 0.001(4)
C33 0.042(5) 0.061(6) 0.077(7) 0.021(5) 0.030(5) 0.013(4)
C34 0.068(7) 0.060(6) 0.073(7) 0.028(5) 0.050(6) 0.026(5)
C35 0.084(7) 0.049(5) 0.046(5) 0.008(4) 0.047(5) 0.021(5)
C36 0.053(5) 0.037(4) 0.035(4) 0.003(3) 0.013(4) 0.009(4)

loop_
_atom_site_label
_atom_site_type_symbol
_atom_site_fract_x
_atom_site_fract_y
_atom_site_fract_z
_atom_site_U_iso_or_equiv
_atom_site_thermal_displace_type
_atom_site_occupancy
_atom_site_calc_flag
_atom_site_refinement_flags
Pt1 Pt 0.41114(2) 0.50839(2) 0.059092(14) 0.02223(14) Uani 1 d .
Se1 Se 0.54617(5) 0.41026(5) 0.05028(4) 0.0305(2) Uani 1 d .
Cu1 Cu 0.61870(7) 0.54394(9) 0.10080(6) 0.0468(3) Uani 1 d .
Cl1 Cl 0.6931(2) 0.6666(2) 0.1461(2) 0.0824(10) Uani 1 d .
P1 P 0.37824(12) 0.41209(12) 0.15066(10) 0.0246(4) Uani 1 d .
P2 P 0.30268(12) 0.62360(13) 0.05737(10) 0.0259(4) Uani 1 d .
C1 C 0.2575(5) 0.3738(5) 0.1276(4) 0.0288(14) Uani 1 d .
C2 C 0.2223(5) 0.3495(5) 0.0514(5) 0.035(2) Uani 1 d .
H2 H 0.2598(5) 0.3537(5) 0.0150(5) 0.043 Uiso 1 calc R
C3 C 0.1301(6) 0.3189(6) 0.0299(5) 0.046(2) Uani 1 d .
H3 H 0.1057(6) 0.3010(6) -0.0213(5) 0.055 Uiso 1 calc R
C4 C 0.0752(6) 0.3144(7) 0.0812(6) 0.052(2) Uani 1 d .
H4 H 0.0128(6) 0.2943(7) 0.0655(6) 0.062 Uiso 1 calc R
C5 C 0.1099(5) 0.3389(7) 0.1559(5) 0.046(2) Uani 1 d .
H5 H 0.0714(5) 0.3361(7) 0.1916(5) 0.055 Uiso 1 calc R
C6 C 0.2015(6) 0.3679(6) 0.1791(5) 0.038(2) Uani 1 d .
H6 H 0.2254(6) 0.3837(6) 0.2308(5) 0.045 Uiso 1 calc R
C7 C 0.4049(5) 0.4588(5) 0.2458(4) 0.0287(14) Uani 1 d .
C8 C 0.3909(6) 0.4085(6) 0.3081(4) 0.039(2) Uani 1 d .
H8 H 0.3669(6) 0.3464(6) 0.3016(4) 0.047 Uiso 1 calc R
C9 C 0.4120(6) 0.4492(8) 0.3807(5) 0.052(2) Uani 1 d .
H9 H 0.4001(6) 0.4151(8) 0.4228(5) 0.062 Uiso 1 calc R
C10 C 0.4494(8) 0.5369(9) 0.3916(5) 0.058(3) Uani 1 d .
H10 H 0.4616(8) 0.5642(9) 0.4409(5) 0.069 Uiso 1 calc R
C11 C 0.4695(7) 0.5863(7) 0.3314(6) 0.056(3) Uani 1 d .
H11 H 0.4988(7) 0.6460(7) 0.3393(6) 0.067 Uiso 1 calc R
C12 C 0.4462(6) 0.5475(6) 0.2585(5) 0.039(2) Uani 1 d .
H12 H 0.4586(6) 0.5820(6) 0.2168(5) 0.047 Uiso 1 calc R
C13 C 0.4457(5) 0.3034(5) 0.1613(4) 0.0259(13) Uani 1 d .
C14 C 0.5289(5) 0.2978(6) 0.2142(5) 0.040(2) Uani 1 d .
H14 H 0.5457(5) 0.3472(6) 0.2501(5) 0.048 Uiso 1 calc R
C15 C 0.5878(6) 0.2225(6) 0.2159(6) 0.051(2) Uani 1 d .
H15 H 0.6435(6) 0.2195(6) 0.2538(6) 0.062 Uiso 1 calc R
C16 C 0.5667(7) 0.1529(6) 0.1638(6) 0.052(2) Uani 1 d .
H16 H 0.6077(7) 0.1013(6) 0.1652(6) 0.063 Uiso 1 calc R
C17 C 0.4853(7) 0.1563(7) 0.1082(6) 0.054(2) Uani 1 d .
H17 H 0.4712(7) 0.1082(7) 0.0709(6) 0.065 Uiso 1 calc R
C18 C 0.4250(6) 0.2308(6) 0.1078(5) 0.040(2) Uani 1 d .
H18 H 0.3686(6) 0.2327(6) 0.0707(5) 0.047 Uiso 1 calc R
C19 C 0.3552(5) 0.7354(5) 0.0919(4) 0.034(2) Uani 1 d .
C20 C 0.4497(6) 0.7496(6) 0.1015(5) 0.037(2) Uani 1 d .
H20 H 0.4881(6) 0.6994(6) 0.0922(5) 0.044 Uiso 1 calc R
C21 C 0.4884(7) 0.8360(7) 0.1245(6) 0.053(2) Uani 1 d .
H21 H 0.5531(7) 0.8449(7) 0.1305(6) 0.063 Uiso 1 calc R
C22 C 0.4340(9) 0.9096(7) 0.1388(5) 0.060(3) Uani 1 d .
H22 H 0.4613(9) 0.9688(7) 0.1545(5) 0.072 Uiso 1 calc R
C23 C 0.3395(8) 0.8974(6) 0.1304(5) 0.052(2) Uani 1 d .
H23 H 0.3020(8) 0.9472(6) 0.1417(5) 0.062 Uiso 1 calc R
C24 C 0.3006(7) 0.8112(5) 0.1053(5) 0.043(2) Uani 1 d .
H24 H 0.2355(7) 0.8035(5) 0.0970(5) 0.052 Uiso 1 calc R
C25 C 0.2390(5) 0.6473(6) -0.0397(4) 0.034(2) Uani 1 d .
C26 C 0.1997(5) 0.5725(7) -0.0833(5) 0.044(2) Uani 1 d .
H26 H 0.2035(5) 0.5110(7) -0.0622(5) 0.053 Uiso 1 calc R
C27 C 0.1535(7) 0.5874(10) -0.1601(6) 0.063(3) Uani 1 d .
H27 H 0.1247(7) 0.5366(10) -0.1904(6) 0.076 Uiso 1 calc R
C28 C 0.1512(7) 0.6768(10) -0.1900(6) 0.073(4) Uani 1 d .
H28 H 0.1204(7) 0.6870(10) -0.2413(6) 0.088 Uiso 1 calc R
C29 C 0.1923(7) 0.7512(9) -0.1473(6) 0.063(3) Uani 1 d .
H29 H 0.1908(7) 0.8121(9) -0.1693(6) 0.076 Uiso 1 calc R
C30 C 0.2362(6) 0.7374(7) -0.0717(5) 0.048(2) Uani 1 d .
H30 H 0.2643(6) 0.7889(7) -0.0418(5) 0.058 Uiso 1 calc R
C31 C 0.2127(5) 0.6112(5) 0.1120(5) 0.034(2) Uani 1 d .
C32 C 0.1234(6) 0.5822(6) 0.0773(5) 0.043(2) Uani 1 d .
H32 H 0.1079(6) 0.5690(6) 0.0244(5) 0.052 Uiso 1 calc R
C33 C 0.0563(7) 0.5729(8) 0.1219(7) 0.057(3) Uani 1 d .
H33 H -0.0041(7) 0.5513(8) 0.0994(7) 0.069 Uiso 1 calc R
C34 C 0.0788(8) 0.5950(8) 0.1978(7) 0.062(3) Uani 1 d .
H34 H 0.0330(8) 0.5906(8) 0.2272(7) 0.074 Uiso 1 calc R
C35 C 0.1657(8) 0.6231(7) 0.2313(6) 0.055(3) Uani 1 d .
H35 H 0.1802(8) 0.6365(7) 0.2842(6) 0.065 Uiso 1 calc R
C36 C 0.2336(6) 0.6326(6) 0.1899(5) 0.041(2) Uani 1 d .
H36 H 0.2938(6) 0.6534(6) 0.2140(5) 0.050 Uiso 1 calc R
O1 O 0.6912(6) 0.9687(7) 0.1350(6) 0.079(2) Uiso 1 d .
C37 C 0.7819(9) 0.9359(10) 0.1721(8) 0.075(3) Uiso 1 d .
C38 C 0.8259(10) 0.8953(10) 0.1085(9) 0.084(4) Uiso 1 d .
C39 C 0.7730(13) 0.9439(15) 0.0359(12) 0.115(6) Uiso 1 d .
C40 C 0.6843(13) 0.9713(13) 0.0559(11) 0.103(5) Uiso 1 d .

loop_
_atom_type_symbol
_atom_type_description
_atom_type_scat_dispersion_real
_atom_type_scat_dispersion_imag
_atom_type_scat_source
C C 0.0033 0.0016 'International Tables Vol C Tables 4.2.6.8 and 6.1.1.4'
H H 0.0000 0.0000 'International Tables Vol C Tables 4.2.6.8 and 6.1.1.4'
P P 0.1023 0.0942 'International Tables Vol C Tables 4.2.6.8 and 6.1.1.4'
Cl Cl 0.1484 0.1585 'International Tables Vol C Tables 4.2.6.8 and 6.1.1.4'
Cu Cu 0.3201 1.2651 'International Tables Vol C Tables 4.2.6.8 and 6.1.1.4'
Se Se -0.0929 2.2259 'International Tables Vol C Tables 4.2.6.8 and 6.1.1.4'
Pt Pt -1.7033 8.3905 'International Tables Vol C Tables 4.2.6.8 and 6.1.1.4'
O O 0.0106 0.0060 'International Tables Vol C Tables 4.2.6.8 and 6.1.1.4'

loop_
_geom_angle_atom_site_label_1
_geom_angle_atom_site_label_2
_geom_angle_atom_site_label_3
_geom_angle
_geom_angle_site_symmetry_1
_geom_angle_site_symmetry_3
P1 Pt1 P2 100.30(7) . .
P1 Pt1 Se1 90.68(5) . .
P2 Pt1 Se1 167.96(5) . .
P1 Pt1 Se1 170.75(5) . 3_665
P2 Pt1 Se1 87.49(5) . 3_665
Se1 Pt1 Se1 82.04(3) . 3_665
P1 Pt1 Cu1 123.56(5) . 3_665
P2 Pt1 Cu1 102.40(5) . 3_665
Se1 Pt1 Cu1 75.09(4) . 3_665
Se1 Pt1 Cu1 49.01(3) 3_665 3_665
P1 Pt1 Cu1 106.59(5) . .
P2 Pt1 Cu1 123.57(5) . .
Se1 Pt1 Cu1 47.26(3) . .
Se1 Pt1 Cu1 72.53(4) 3_665 .
Cu1 Pt1 Cu1 102.31(4) 3_665 .
Cu1 Se1 Pt1 79.70(4) . .
Cu1 Se1 Pt1 75.44(4) . 3_665
Pt1 Se1 Pt1 97.96(3) . 3_665
Cl1 Cu1 Se1 176.90(11) . .
Cl1 Cu1 Pt1 122.87(12) . 3_665
Se1 Cu1 Pt1 55.55(3) . 3_665
Cl1 Cu1 Pt1 129.90(10) . .
Se1 Cu1 Pt1 53.03(3) . .
Pt1 Cu1 Pt1 77.69(4) 3_665 .
C7 P1 C13 102.1(3) . .
C7 P1 C1 109.0(3) . .
C13 P1 C1 104.9(3) . .
C7 P1 Pt1 115.6(3) . .
C13 P1 Pt1 112.7(2) . .
C1 P1 Pt1 111.6(2) . .
C19 P2 C25 105.0(4) . .
C19 P2 C31 102.0(4) . .
C25 P2 C31 104.4(3) . .
C19 P2 Pt1 111.9(2) . .
C25 P2 Pt1 111.0(3) . .
C31 P2 Pt1 121.0(2) . .
C6 C1 C2 119.7(7) . .
C6 C1 P1 124.7(6) . .
C2 C1 P1 115.6(6) . .
C1 C2 C3 118.5(8) . .
C4 C3 C2 121.2(8) . .
C3 C4 C5 120.0(8) . .
C4 C5 C6 120.1(8) . .
C1 C6 C5 120.5(8) . .
C8 C7 C12 118.1(7) . .
C8 C7 P1 122.8(6) . .
C12 C7 P1 119.0(6) . .
C7 C8 C9 120.1(8) . .
C10 C9 C8 120.9(8) . .
C9 C10 C11 120.3(8) . .
C10 C11 C12 119.2(9) . .
C11 C12 C7 121.3(8) . .
C14 C13 C18 117.4(7) . .
C14 C13 P1 120.3(6) . .
C18 C13 P1 121.2(5) . .
C15 C14 C13 121.6(8) . .
C16 C15 C14 120.2(9) . .
C15 C16 C17 120.5(8) . .
C18 C17 C16 119.2(9) . .
C17 C18 C13 121.0(8) . .
C20 C19 C24 118.2(7) . .
C20 C19 P2 120.9(6) . .
C24 C19 P2 120.7(6) . .
C21 C20 C19 120.5(8) . .
C22 C21 C20 120.7(10) . .
C21 C22 C23 120.2(9) . .
C22 C23 C24 119.0(9) . .
C23 C24 C19 121.4(9) . .
C26 C25 C30 120.0(8) . .
C26 C25 P2 118.1(6) . .
C30 C25 P2 121.7(7) . .
C25 C26 C27 119.8(10) . .
C28 C27 C26 119.0(11) . .
C29 C28 C27 121.5(10) . .
C28 C29 C30 119.8(11) . .
C29 C30 C25 119.9(10) . .
C32 C31 C36 119.5(8) . .
C32 C31 P2 121.2(6) . .
C36 C31 P2 119.4(6) . .
C31 C32 C33 119.2(9) . .
C34 C33 C32 119.8(10) . .
C35 C34 C33 120.8(9) . .
C34 C35 C36 121.3(9) . .
C35 C36 C31 119.4(9) . .
C40 O1 C37 109.4(11) . .
O1 C37 C38 106.2(11) . .
C39 C38 C37 104.1(13) . .
C40 C39 C38 103.1(16) . .
O1 C40 C39 111.4(15) . .

loop_
_geom_bond_atom_site_label_1
_geom_bond_atom_site_label_2
_geom_bond_distance
_geom_bond_site_symmetry_2
Pt1 P1 2.279(2) .
Pt1 P2 2.291(2) .
Pt1 Se1 2.4741(8) .
Pt1 Se1 2.4847(8) 3_665
Pt1 Cu1 2.9162(12) 3_665
Pt1 Cu1 3.0467(13) .
Se1 Cu1 2.2743(14) .
Se1 Pt1 2.4848(8) 3_665
Cu1 Cl1 2.129(3) .
Cu1 Pt1 2.9162(12) 3_665
P1 C7 1.802(7) .
P1 C13 1.829(7) .
P1 C1 1.830(7) .
P2 C19 1.820(8) .
P2 C25 1.829(8) .
P2 C31 1.832(8) .
C1 C6 1.378(11) .
C1 C2 1.403(10) .
C2 C3 1.406(11) .
C3 C4 1.361(15) .
C4 C5 1.377(14) .
C5 C6 1.392(11) .
C7 C8 1.384(11) .
C7 C12 1.400(11) .
C8 C9 1.403(12) .
C9 C10 1.36(2) .
C10 C11 1.38(2) .
C11 C12 1.397(12) .
C13 C14 1.386(10) .
C13 C18 1.400(10) .
C14 C15 1.379(12) .
C15 C16 1.354(14) .
C16 C17 1.391(15) .
C17 C18 1.386(13) .
C19 C20 1.388(11) .
C19 C24 1.401(10) .
C20 C21 1.381(12) .
C21 C22 1.38(2) .
C22 C23 1.39(2) .
C23 C24 1.388(12) .
C25 C26 1.375(12) .
C25 C30 1.403(12) .
C26 C27 1.420(13) .
C27 C28 1.38(2) .
C28 C29 1.37(2) .
C29 C30 1.390(12) .
C31 C32 1.398(12) .
C31 C36 1.404(12) .
C32 C33 1.415(12) .
C33 C34 1.37(2) .
C34 C35 1.36(2) .
C35 C36 1.384(13) .
O1 C40 1.41(2) .
O1 C37 1.44(2) .
C37 C38 1.55(2) .
C38 C39 1.53(2) .
C39 C40 1.49(3) .
